data_7016844
loop_
_publ_author_name
'Sieh, Daniel'
'Sch\"offel, Julia'
'Burger, Peter'

_publ_section_title
;
 Synthesis of a chloro protected iridium nitrido complex.
;
_journal_issue 37
_journal_name_full 'Dalton transactions (Cambridge, England : 2003)'
_journal_page_first 9512
_journal_page_last 9524
_journal_paper_doi 10.1039/c1dt10886g
_journal_volume 40
_journal_year 2011
_chemical_formula_moiety 'C21 H15 Cl5 N3 Rh, C4 H8 O'
_chemical_formula_sum 'C25 H23 Cl5 N3 O Rh'
_chemical_formula_weight 661.62
_chemical_name_systematic
;
?
;
_space_group_IT_number 14
_symmetry_cell_setting monoclinic
_symmetry_space_group_name_Hall '-P 2yn'
_symmetry_space_group_name_H-M 'P 1 21/n 1'
_atom_sites_solution_hydrogens geom
_atom_sites_solution_primary direct
_atom_sites_solution_secondary difmap
_audit_creation_method SHELXL-97
_cell_angle_alpha 90.00
_cell_angle_beta 98.0900(10)
_cell_angle_gamma 90.00
_cell_formula_units_Z 4
_cell_length_a 9.7883(2)
_cell_length_b 10.4967(2)
_cell_length_c 26.4832(5)
_cell_measurement_reflns_used 9968
_cell_measurement_temperature 100(2)
_cell_measurement_theta_max 66.241
_cell_measurement_theta_min 4.972
_cell_volume 2693.93(9)
_computing_cell_refinement 'SAINT (Bruker AXS, 2008)'
_computing_data_collection 'SMART (Bruker AXS, 2008)'
_computing_data_reduction 'SAINT (Bruker AXS, 2008)'
_computing_molecular_graphics 'ORTEP-3 (Farrugia, 1997-2008 Glasgow)'
_computing_publication_material 'SHELXTL (Bruker AXS, 1998)'
_computing_structure_refinement 'SHELXL-97 (Sheldrick, 1997)'
_computing_structure_solution 'SHELXS-97 (Sheldrick, 1990)'
_diffrn_ambient_temperature 100(2)
_diffrn_measured_fraction_theta_full 1.000
_diffrn_measured_fraction_theta_max 1.000
_diffrn_measurement_device_type 'Bruker Smart APEX CCD area detector'
_diffrn_measurement_method omega-scan
_diffrn_radiation_monochromator graphite
_diffrn_radiation_source 'incoatec microfocus'
_diffrn_radiation_type MoK\a
_diffrn_radiation_wavelength 0.71073
_diffrn_reflns_av_R_equivalents 0.0252
_diffrn_reflns_av_sigmaI/netI 0.0137
_diffrn_reflns_limit_h_max 12
_diffrn_reflns_limit_h_min -12
_diffrn_reflns_limit_k_max 13
_diffrn_reflns_limit_k_min -13
_diffrn_reflns_limit_l_max 34
_diffrn_reflns_limit_l_min -34
_diffrn_reflns_number 50469
_diffrn_reflns_theta_full 27.50
_diffrn_reflns_theta_max 27.50
_diffrn_reflns_theta_min 2.09
_diffrn_standards_decay_% none
_diffrn_standards_interval_count none
_diffrn_standards_interval_time none
_diffrn_standards_number none
_exptl_absorpt_coefficient_mu 1.154
_exptl_absorpt_correction_T_max 0.9445
_exptl_absorpt_correction_T_min 0.8551
_exptl_absorpt_correction_type numerical
_exptl_absorpt_process_details 'SADABS (Bruker AXS, 1998)'
_exptl_crystal_colour green
_exptl_crystal_density_diffrn 1.631
_exptl_crystal_density_meas ?
_exptl_crystal_density_method 'not measured'
_exptl_crystal_description block
_exptl_crystal_F_000 1328
_exptl_crystal_size_max 0.14
_exptl_crystal_size_mid 0.10
_exptl_crystal_size_min 0.05
_refine_diff_density_max 0.924
_refine_diff_density_min -0.803
_refine_diff_density_rms 0.065
_refine_ls_extinction_method none
_refine_ls_goodness_of_fit_ref 1.049
_refine_ls_hydrogen_treatment riding
_refine_ls_matrix_type full
_refine_ls_number_parameters 320
_refine_ls_number_reflns 6193
_refine_ls_number_restraints 0
_refine_ls_restrained_S_all 1.049
_refine_ls_R_factor_all 0.0249
_refine_ls_R_factor_gt 0.0221
_refine_ls_shift/su_max 0.001
_refine_ls_shift/su_mean 0.000
_refine_ls_structure_factor_coef Fsqd
_refine_ls_weighting_details 'calc w=1/[\s^2^(Fo^2^)+(0.0205P)^2^+3.1487P] where P=(Fo^2^+2Fc^2^)/3'
_refine_ls_weighting_scheme calc
_refine_ls_wR_factor_gt 0.0512
_refine_ls_wR_factor_ref 0.0534
_reflns_number_gt 5717
_reflns_number_total 6193
_reflns_threshold_expression >2sigma(I)
_cod_data_source_file c1dt10886g.txt
_cod_data_source_block 23mas2
_cod_depositor_comments
;
The following automatic conversions were performed:

'_exptl_crystal_density_meas' value 'not measured' was changed to '?'
- the value is perceived as not measured.

Automatic conversion script
Id: cif_fix_values 3008 2015-01-20 13:52:24Z robertas 
;
_cod_original_sg_symbol_H-M P21/n
_cod_database_code 7016844

loop_
_symmetry_equiv_pos_as_xyz
'x, y, z'
'-x+1/2, y+1/2, -z+1/2'
'-x, -y, -z'
'x-1/2, -y-1/2, z-1/2'

loop_
_atom_site_label
_atom_site_type_symbol
_atom_site_fract_x
_atom_site_fract_y
_atom_site_fract_z
_atom_site_U_iso_or_equiv
_atom_site_adp_type
_atom_site_occupancy
_atom_site_symmetry_multiplicity
_atom_site_calc_flag
_atom_site_refinement_flags
Rh1 Rh 0.868963(12) 0.934911(12) 0.149621(5) 0.01226(4) Uani 1 1 d .
Cl1 Cl 1.09196(4) 0.97132(4) 0.132679(16) 0.01722(8) Uani 1 1 d .
Cl2 Cl 0.73854(5) 0.98933(5) -0.002660(17) 0.02738(10) Uani 1 1 d .
Cl3 Cl 0.91890(5) 1.29785(4) 0.155947(17) 0.02542(10) Uani 1 1 d .
Cl4 Cl 1.01013(5) 0.62644(5) 0.120276(17) 0.02712(10) Uani 1 1 d .
Cl5 Cl 1.01868(5) 0.83761(5) 0.306723(17) 0.02347(10) Uani 1 1 d .
N1 N 0.76825(15) 1.07268(14) 0.10618(5) 0.0150(3) Uani 1 1 d .
N2 N 0.68588(14) 0.90811(14) 0.16246(5) 0.0147(3) Uani 1 1 d .
N3 N 0.89617(14) 0.78333(14) 0.19773(5) 0.0148(3) Uani 1 1 d .
C1 C 0.54202(18) 1.17353(18) 0.07619(7) 0.0208(4) Uani 1 1 d .
H1A H 0.5852 1.2579 0.0789 0.031 Uiso 1 1 calc R
H1B H 0.4532 1.1772 0.0892 0.031 Uiso 1 1 calc R
H1C H 0.5271 1.1469 0.0404 0.031 Uiso 1 1 calc R
C2 C 0.63438(18) 1.07978(16) 0.10680(6) 0.0161(3) Uani 1 1 d .
C3 C 0.58242(17) 0.98554(17) 0.13975(6) 0.0161(3) Uani 1 1 d .
C4 C 0.44737(18) 0.96692(18) 0.14935(7) 0.0201(4) Uani 1 1 d .
H4 H 0.3749 1.0196 0.1334 0.024 Uiso 1 1 calc R
C5 C 0.41958(18) 0.87035(19) 0.18257(7) 0.0235(4) Uani 1 1 d .
H5 H 0.3283 0.8582 0.1900 0.028 Uiso 1 1 calc R
C6 C 0.52574(18) 0.79182(19) 0.20488(7) 0.0221(4) Uani 1 1 d .
H6 H 0.5073 0.7255 0.2274 0.027 Uiso 1 1 calc R
C7 C 0.65882(18) 0.81124(17) 0.19401(7) 0.0170(3) Uani 1 1 d .
C8 C 0.78268(17) 0.73881(17) 0.21267(6) 0.0167(3) Uani 1 1 d .
C9 C 0.77395(19) 0.62247(18) 0.24468(7) 0.0227(4) Uani 1 1 d .
H9A H 0.8641 0.5803 0.2503 0.034 Uiso 1 1 calc R
H9B H 0.7052 0.5639 0.2271 0.034 Uiso 1 1 calc R
H9C H 0.7468 0.6470 0.2776 0.034 Uiso 1 1 calc R
C10 C 0.83546(18) 1.15130(17) 0.07343(6) 0.0164(3) Uani 1 1 d .
C11 C 0.83719(19) 1.11809(17) 0.02235(7) 0.0196(4) Uani 1 1 d .
C12 C 0.9169(2) 1.18319(19) -0.00840(7) 0.0254(4) Uani 1 1 d .
H12 H 0.9160 1.1594 -0.0431 0.031 Uiso 1 1 calc R
C13 C 0.9979(2) 1.2835(2) 0.01221(7) 0.0275(4) Uani 1 1 d .
H13 H 1.0537 1.3282 -0.0085 0.033 Uiso 1 1 calc R
C14 C 0.9987(2) 1.31984(19) 0.06257(7) 0.0250(4) Uani 1 1 d .
H14 H 1.0542 1.3892 0.0763 0.030 Uiso 1 1 calc R
C15 C 0.91744(19) 1.25364(17) 0.09269(7) 0.0189(3) Uani 1 1 d .
C16 C 1.02444(17) 0.72269(16) 0.21520(7) 0.0161(3) Uani 1 1 d .
C17 C 1.08832(19) 0.64600(17) 0.18255(7) 0.0192(3) Uani 1 1 d .
C18 C 1.2117(2) 0.58314(19) 0.19905(8) 0.0249(4) Uani 1 1 d .
H18 H 1.2519 0.5287 0.1766 0.030 Uiso 1 1 calc R
C19 C 1.27492(19) 0.6009(2) 0.24860(8) 0.0254(4) Uani 1 1 d .
H19 H 1.3584 0.5573 0.2603 0.030 Uiso 1 1 calc R
C20 C 1.21801(18) 0.68173(19) 0.28138(7) 0.0224(4) Uani 1 1 d .
H20 H 1.2639 0.6963 0.3149 0.027 Uiso 1 1 calc R
C21 C 1.09310(18) 0.74108(17) 0.26457(7) 0.0178(3) Uani 1 1 d .
O1 O 0.4720(3) 1.5093(3) -0.09022(16) 0.1235(14) Uani 1 1 d .
C30 C 0.3524(3) 1.4473(3) -0.08493(13) 0.0533(7) Uani 1 1 d .
H30A H 0.3038 1.4225 -0.1188 0.14(2) Uiso 1 1 calc R
H30B H 0.2910 1.5039 -0.0684 0.080(11) Uiso 1 1 calc R
C31 C 0.3873(3) 1.3315(3) -0.05300(11) 0.0524(7) Uani 1 1 d .
H31A H 0.3370 1.2558 -0.0682 0.063 Uiso 1 1 calc R
H31B H 0.3658 1.3440 -0.0179 0.063 Uiso 1 1 calc R
C32 C 0.5412(4) 1.3185(4) -0.05346(14) 0.0732(11) Uani 1 1 d .
H32A H 0.5913 1.3181 -0.0183 0.088 Uiso 1 1 calc R
H32B H 0.5625 1.2387 -0.0707 0.088 Uiso 1 1 calc R
C33 C 0.5797(4) 1.4299(4) -0.08167(17) 0.0760(11) Uani 1 1 d .
H33A H 0.6590 1.4739 -0.0617 0.091 Uiso 1 1 calc R
H33B H 0.6075 1.4026 -0.1145 0.091 Uiso 1 1 calc R

loop_
_atom_site_aniso_label
_atom_site_aniso_U_11
_atom_site_aniso_U_22
_atom_site_aniso_U_33
_atom_site_aniso_U_23
_atom_site_aniso_U_13
_atom_site_aniso_U_12
Rh1 0.01095(7) 0.01290(7) 0.01297(7) 0.00111(5) 0.00179(4) 0.00017(4)
Cl1 0.01252(18) 0.0210(2) 0.01844(19) 0.00021(15) 0.00313(14) -0.00130(15)
Cl2 0.0339(3) 0.0274(2) 0.0208(2) -0.00680(18) 0.00368(18) -0.00988(19)
Cl3 0.0379(3) 0.0224(2) 0.0167(2) -0.00380(17) 0.00632(18) -0.00859(19)
Cl4 0.0394(3) 0.0219(2) 0.0197(2) -0.00248(17) 0.00292(18) 0.00633(19)
Cl5 0.0258(2) 0.0261(2) 0.0184(2) -0.00249(17) 0.00268(16) -0.00064(18)
N1 0.0160(7) 0.0144(7) 0.0142(7) 0.0000(5) 0.0014(5) -0.0002(5)
N2 0.0134(7) 0.0150(7) 0.0156(7) -0.0009(5) 0.0014(5) -0.0002(5)
N3 0.0148(7) 0.0146(7) 0.0150(7) 0.0013(5) 0.0017(5) 0.0007(5)
C1 0.0180(8) 0.0221(9) 0.0213(9) 0.0048(7) -0.0002(7) 0.0035(7)
C2 0.0174(8) 0.0150(8) 0.0151(8) -0.0012(6) -0.0003(6) 0.0009(6)
C3 0.0148(8) 0.0167(8) 0.0164(8) -0.0004(6) 0.0004(6) 0.0015(6)
C4 0.0139(8) 0.0225(9) 0.0235(9) 0.0007(7) 0.0014(7) 0.0024(7)
C5 0.0135(8) 0.0292(10) 0.0281(10) 0.0042(8) 0.0040(7) -0.0005(7)
C6 0.0176(8) 0.0248(10) 0.0245(9) 0.0059(7) 0.0049(7) -0.0020(7)
C7 0.0164(8) 0.0169(8) 0.0175(8) 0.0020(6) 0.0018(6) -0.0008(6)
C8 0.0161(8) 0.0170(8) 0.0169(8) 0.0012(6) 0.0025(6) -0.0012(6)
C9 0.0184(9) 0.0232(10) 0.0264(9) 0.0104(8) 0.0029(7) -0.0011(7)
C10 0.0176(8) 0.0158(8) 0.0153(8) 0.0030(6) 0.0013(6) 0.0022(6)
C11 0.0227(9) 0.0174(9) 0.0182(8) -0.0006(7) 0.0016(7) -0.0019(7)
C12 0.0343(11) 0.0268(10) 0.0162(9) -0.0001(7) 0.0070(8) -0.0022(8)
C13 0.0359(11) 0.0267(10) 0.0222(10) 0.0026(8) 0.0117(8) -0.0070(8)
C14 0.0326(10) 0.0197(9) 0.0238(9) -0.0011(7) 0.0073(8) -0.0073(8)
C15 0.0241(9) 0.0177(9) 0.0151(8) -0.0002(6) 0.0034(7) -0.0005(7)
C16 0.0142(8) 0.0147(8) 0.0195(8) 0.0054(6) 0.0028(6) 0.0002(6)
C17 0.0220(9) 0.0170(8) 0.0190(8) 0.0042(7) 0.0043(7) 0.0012(7)
C18 0.0244(9) 0.0215(9) 0.0313(10) 0.0079(8) 0.0125(8) 0.0068(7)
C19 0.0155(8) 0.0276(10) 0.0337(11) 0.0150(8) 0.0054(7) 0.0044(7)
C20 0.0168(8) 0.0261(10) 0.0234(9) 0.0093(7) -0.0003(7) -0.0036(7)
C21 0.0167(8) 0.0188(9) 0.0181(8) 0.0028(7) 0.0037(6) -0.0020(7)
O1 0.090(2) 0.0621(17) 0.231(4) 0.078(2) 0.068(2) 0.0216(15)
C30 0.0483(16) 0.0458(16) 0.0625(19) 0.0069(14) -0.0034(14) 0.0008(13)
C31 0.0661(19) 0.0394(15) 0.0533(16) 0.0060(12) 0.0144(14) -0.0065(13)
C32 0.079(2) 0.076(2) 0.069(2) 0.0368(18) 0.0246(18) 0.0359(19)
C33 0.061(2) 0.066(2) 0.107(3) 0.008(2) 0.032(2) -0.0030(17)

loop_
_atom_type_symbol
_atom_type_description
_atom_type_scat_dispersion_real
_atom_type_scat_dispersion_imag
_atom_type_scat_source
C C 0.0033 0.0016 'International Tables Vol C Tables 4.2.6.8 and 6.1.1.4'
H H 0.0000 0.0000 'International Tables Vol C Tables 4.2.6.8 and 6.1.1.4'
N N 0.0061 0.0033 'International Tables Vol C Tables 4.2.6.8 and 6.1.1.4'
Cl Cl 0.1484 0.1585 'International Tables Vol C Tables 4.2.6.8 and 6.1.1.4'
Rh Rh -1.1178 0.9187 'International Tables Vol C Tables 4.2.6.8 and 6.1.1.4'
O O 0.0106 0.0060 'International Tables Vol C Tables 4.2.6.8 and 6.1.1.4'

loop_
_geom_angle_atom_site_label_1
_geom_angle_atom_site_label_2
_geom_angle_atom_site_label_3
_geom_angle
N2 Rh1 N1 79.03(6)
N2 Rh1 N3 79.32(6)
N1 Rh1 N3 158.34(6)
N2 Rh1 Cl1 178.77(5)
N1 Rh1 Cl1 99.74(4)
N3 Rh1 Cl1 101.90(4)
C2 N1 C10 121.44(15)
C2 N1 Rh1 116.20(12)
C10 N1 Rh1 122.17(11)
C7 N2 C3 121.02(15)
C7 N2 Rh1 119.41(12)
C3 N2 Rh1 119.57(12)
C8 N3 C16 119.07(14)
C8 N3 Rh1 115.14(11)
C16 N3 Rh1 125.79(11)
C2 C1 H1A 109.5
C2 C1 H1B 109.5
H1A C1 H1B 109.5
C2 C1 H1C 109.5
H1A C1 H1C 109.5
H1B C1 H1C 109.5
N1 C2 C3 113.67(15)
N1 C2 C1 123.92(16)
C3 C2 C1 122.41(15)
N2 C3 C4 119.87(16)
N2 C3 C2 111.52(15)
C4 C3 C2 128.61(16)
C5 C4 C3 119.42(16)
C5 C4 H4 120.3
C3 C4 H4 120.3
C6 C5 C4 119.89(17)
C6 C5 H5 120.1
C4 C5 H5 120.1
C7 C6 C5 119.45(17)
C7 C6 H6 120.3
C5 C6 H6 120.3
N2 C7 C6 120.32(16)
N2 C7 C8 111.86(15)
C6 C7 C8 127.83(16)
N3 C8 C7 114.19(15)
N3 C8 C9 125.32(16)
C7 C8 C9 120.47(15)
C8 C9 H9A 109.5
C8 C9 H9B 109.5
H9A C9 H9B 109.5
C8 C9 H9C 109.5
H9A C9 H9C 109.5
H9B C9 H9C 109.5
C15 C10 C11 117.45(16)
C15 C10 N1 121.03(15)
C11 C10 N1 120.93(16)
C12 C11 C10 122.01(17)
C12 C11 Cl2 119.25(14)
C10 C11 Cl2 118.73(14)
C13 C12 C11 118.86(17)
C13 C12 H12 120.6
C11 C12 H12 120.6
C12 C13 C14 120.95(18)
C12 C13 H13 119.5
C14 C13 H13 119.5
C13 C14 C15 119.25(18)
C13 C14 H14 120.4
C15 C14 H14 120.4
C14 C15 C10 121.47(16)
C14 C15 Cl3 119.51(14)
C10 C15 Cl3 119.02(13)
C17 C16 C21 117.53(16)
C17 C16 N3 120.56(16)
C21 C16 N3 121.86(16)
C18 C17 C16 121.66(17)
C18 C17 Cl4 119.41(15)
C16 C17 Cl4 118.92(14)
C19 C18 C17 119.13(18)
C19 C18 H18 120.4
C17 C18 H18 120.4
C18 C19 C20 120.78(17)
C18 C19 H19 119.6
C20 C19 H19 119.6
C19 C20 C21 119.15(17)
C19 C20 H20 120.4
C21 C20 H20 120.4
C20 C21 C16 121.61(17)
C20 C21 Cl5 118.97(14)
C16 C21 Cl5 119.41(13)
C33 O1 C30 110.6(3)
O1 C30 C31 108.4(3)
O1 C30 H30A 110.0
C31 C30 H30A 110.0
O1 C30 H30B 110.0
C31 C30 H30B 110.0
H30A C30 H30B 108.4
C30 C31 C32 102.6(2)
C30 C31 H31A 111.3
C32 C31 H31A 111.3
C30 C31 H31B 111.3
C32 C31 H31B 111.3
H31A C31 H31B 109.2
C33 C32 C31 105.1(3)
C33 C32 H32A 110.7
C31 C32 H32A 110.7
C33 C32 H32B 110.7
C31 C32 H32B 110.7
H32A C32 H32B 108.8
O1 C33 C32 109.3(3)
O1 C33 H33A 109.8
C32 C33 H33A 109.8
O1 C33 H33B 109.8
C32 C33 H33B 109.8
H33A C33 H33B 108.3

loop_
_geom_bond_atom_site_label_1
_geom_bond_atom_site_label_2
_geom_bond_distance
Rh1 N2 1.8915(14)
Rh1 N1 2.0168(14)
Rh1 N3 2.0323(14)
Rh1 Cl1 2.3211(4)
Cl2 C11 1.7373(18)
Cl3 C15 1.7364(18)
Cl4 C17 1.7300(19)
Cl5 C21 1.7414(18)
N1 C2 1.315(2)
N1 C10 1.424(2)
N2 C7 1.365(2)
N2 C3 1.370(2)
N3 C8 1.316(2)
N3 C16 1.426(2)
C1 C2 1.496(2)
C1 H1A 0.9800
C1 H1B 0.9800
C1 H1C 0.9800
C2 C3 1.457(2)
C3 C4 1.395(2)
C4 C5 1.394(3)
C4 H4 0.9500
C5 C6 1.391(3)
C5 H5 0.9500
C6 C7 1.388(2)
C6 H6 0.9500
C7 C8 1.457(2)
C8 C9 1.496(2)
C9 H9A 0.9800
C9 H9B 0.9800
C9 H9C 0.9800
C10 C15 1.394(2)
C10 C11 1.399(2)
C11 C12 1.385(3)
C12 C13 1.383(3)
C12 H12 0.9500
C13 C14 1.386(3)
C13 H13 0.9500
C14 C15 1.389(3)
C14 H14 0.9500
C16 C17 1.392(2)
C16 C21 1.397(2)
C17 C18 1.391(3)
C18 C19 1.382(3)
C18 H18 0.9500
C19 C20 1.386(3)
C19 H19 0.9500
C20 C21 1.389(2)
C20 H20 0.9500
O1 C33 1.338(4)
O1 C30 1.364(4)
C30 C31 1.493(4)
C30 H30A 0.9900
C30 H30B 0.9900
C31 C32 1.515(4)
C31 H31A 0.9900
C31 H31B 0.9900
C32 C33 1.465(5)
C32 H32A 0.9900
C32 H32B 0.9900
C33 H33A 0.9900
C33 H33B 0.9900

loop_
_geom_torsion_atom_site_label_1
_geom_torsion_atom_site_label_2
_geom_torsion_atom_site_label_3
_geom_torsion_atom_site_label_4
_geom_torsion
N2 Rh1 N1 C2 0.08(12)
N3 Rh1 N1 C2 2.4(2)
Cl1 Rh1 N1 C2 -179.95(12)
N2 Rh1 N1 C10 -174.97(14)
N3 Rh1 N1 C10 -172.67(14)
Cl1 Rh1 N1 C10 5.00(13)
N1 Rh1 N2 C7 178.93(14)
N3 Rh1 N2 C7 -0.21(13)
Cl1 Rh1 N2 C7 177(82)
N1 Rh1 N2 C3 -0.68(12)
N3 Rh1 N2 C3 -179.81(14)
Cl1 Rh1 N2 C3 -2(2)
N2 Rh1 N3 C8 1.94(12)
N1 Rh1 N3 C8 -0.4(2)
Cl1 Rh1 N3 C8 -178.01(12)
N2 Rh1 N3 C16 -179.06(15)
N1 Rh1 N3 C16 178.64(14)
Cl1 Rh1 N3 C16 0.99(14)
C10 N1 C2 C3 175.56(15)
Rh1 N1 C2 C3 0.47(19)
C10 N1 C2 C1 -3.4(3)
Rh1 N1 C2 C1 -178.54(13)
C7 N2 C3 C4 0.9(3)
Rh1 N2 C3 C4 -179.52(13)
C7 N2 C3 C2 -178.51(15)
Rh1 N2 C3 C2 1.09(19)
N1 C2 C3 N2 -1.0(2)
C1 C2 C3 N2 178.06(15)
N1 C2 C3 C4 179.71(17)
C1 C2 C3 C4 -1.3(3)
N2 C3 C4 C5 0.8(3)
C2 C3 C4 C5 -179.91(18)
C3 C4 C5 C6 -1.5(3)
C4 C5 C6 C7 0.5(3)
C3 N2 C7 C6 -1.9(3)
Rh1 N2 C7 C6 178.48(14)
C3 N2 C7 C8 178.25(15)
Rh1 N2 C7 C8 -1.3(2)
C5 C6 C7 N2 1.2(3)
C5 C6 C7 C8 -178.97(18)
C16 N3 C8 C7 177.76(15)
Rh1 N3 C8 C7 -3.16(19)
C16 N3 C8 C9 -4.0(3)
Rh1 N3 C8 C9 175.08(14)
N2 C7 C8 N3 2.9(2)
C6 C7 C8 N3 -176.89(18)
N2 C7 C8 C9 -175.40(16)
C6 C7 C8 C9 4.8(3)
C2 N1 C10 C15 106.4(2)
Rh1 N1 C10 C15 -78.82(19)
C2 N1 C10 C11 -82.6(2)
Rh1 N1 C10 C11 92.19(18)
C15 C10 C11 C12 0.1(3)
N1 C10 C11 C12 -171.19(17)
C15 C10 C11 Cl2 178.93(13)
N1 C10 C11 Cl2 7.6(2)
C10 C11 C12 C13 0.4(3)
Cl2 C11 C12 C13 -178.34(16)
C11 C12 C13 C14 -0.7(3)
C12 C13 C14 C15 0.4(3)
C13 C14 C15 C10 0.2(3)
C13 C14 C15 Cl3 179.53(16)
C11 C10 C15 C14 -0.4(3)
N1 C10 C15 C14 170.86(17)
C11 C10 C15 Cl3 -179.80(14)
N1 C10 C15 Cl3 -8.5(2)
C8 N3 C16 C17 105.90(19)
Rh1 N3 C16 C17 -73.1(2)
C8 N3 C16 C21 -76.5(2)
Rh1 N3 C16 C21 104.56(17)
C21 C16 C17 C18 4.0(3)
N3 C16 C17 C18 -178.30(16)
C21 C16 C17 Cl4 -177.25(13)
N3 C16 C17 Cl4 0.5(2)
C16 C17 C18 C19 -2.4(3)
Cl4 C17 C18 C19 178.86(15)
C17 C18 C19 C20 -1.0(3)
C18 C19 C20 C21 2.6(3)
C19 C20 C21 C16 -0.9(3)
C19 C20 C21 Cl5 177.51(14)
C17 C16 C21 C20 -2.3(3)
N3 C16 C21 C20 179.98(16)
C17 C16 C21 Cl5 179.27(13)
N3 C16 C21 Cl5 1.6(2)
C33 O1 C30 C31 21.5(5)
O1 C30 C31 C32 -14.8(4)
C30 C31 C32 C33 3.8(4)
C30 O1 C33 C32 -18.9(5)
C31 C32 C33 O1 8.4(5)
